data_2015948
loop_
_publ_author_name
'Genivaldo J\'ulio Perp\'etuo'
'Jan Janczak'

_publ_section_title
;
 2,4,6-Triamino-1,3,5-triazine--1<i>H</i>-isoindole-1,3(2<i>H</i>)-dione
 (1/3)
;
_journal_coeditor_code GG3088
_journal_issue 5
_journal_name_full 'Acta Crystallographica Section C'
_journal_page_first o301
_journal_page_last o302
_journal_paper_doi 10.1107/S0108270107015880
_journal_volume 63
_journal_year 2007
_chemical_formula_iupac 'C3 H6 N6, 3C8 H5 N O2'
_chemical_formula_moiety 'C3 H6 N6, 3(C8 H5 N O2)'
_chemical_formula_sum 'C27 H21 N9 O6'
_chemical_formula_weight 567.53
_chemical_name_systematic
;
2,4,6-Triamino-1,3,5-triazine--1H-isoindole-1,3(2H)-dione (1/3)
;
_space_group_IT_number 62
_symmetry_cell_setting orthorhombic
_symmetry_space_group_name_Hall '-P 2ac 2n'
_symmetry_space_group_name_H-M 'P n m a'
_atom_sites_solution_hydrogens geom
_atom_sites_solution_primary direct
_atom_sites_solution_secondary difmap
_audit_creation_method SHELXL-97
_cell_angle_alpha 90.00
_cell_angle_beta 90.00
_cell_angle_gamma 90.00
_cell_formula_units_Z 4
_cell_length_a 26.709(5)
_cell_length_b 25.884(5)
_cell_length_c 3.7790(10)
_cell_measurement_reflns_used 1265
_cell_measurement_temperature 295(2)
_cell_measurement_theta_max 25.69
_cell_measurement_theta_min 2.0
_cell_volume 2612.6(10)
_computing_cell_refinement 'KM-4 CCD Software'
_computing_data_collection 'KM-4 CCD Software (Kuma, 2004)'
_computing_data_reduction 'KM-4 CCD Softwere'
_computing_molecular_graphics 'SHELXTL (Sheldrick, 1990)'
_computing_publication_material SHELXL97
_computing_structure_refinement 'SHELXL97 (Sheldrick, 1997)'
_computing_structure_solution 'SHELXS97 (Sheldrick, 1997)'
_diffrn_ambient_temperature 295(2)
_diffrn_detector_area_resol_mean '1024x1024 with blocks 2x2'
_diffrn_measured_fraction_theta_full 0.999
_diffrn_measured_fraction_theta_max 0.999
_diffrn_measurement_device_type 'Kuma KM-4 CCD'
_diffrn_measurement_method \w
_diffrn_radiation_monochromator graphite
_diffrn_radiation_source 'fine-focus sealed tube'
_diffrn_radiation_type MoK\a
_diffrn_radiation_wavelength 0.71073
_diffrn_reflns_av_R_equivalents 0.0213
_diffrn_reflns_av_sigmaI/netI 0.0258
_diffrn_reflns_limit_h_max 32
_diffrn_reflns_limit_h_min -32
_diffrn_reflns_limit_k_max 31
_diffrn_reflns_limit_k_min -31
_diffrn_reflns_limit_l_max 4
_diffrn_reflns_limit_l_min -4
_diffrn_reflns_number 5001
_diffrn_reflns_theta_full 25.69
_diffrn_reflns_theta_max 25.69
_diffrn_reflns_theta_min 1.52
_exptl_absorpt_coefficient_mu 0.106
_exptl_absorpt_correction_T_max 0.9720
_exptl_absorpt_correction_T_min 0.9615
_exptl_absorpt_correction_type analytical
_exptl_absorpt_process_details
;
face-indexed (SHELXTL; Sheldrick, 1990)
;
_exptl_crystal_colour colourless
_exptl_crystal_density_diffrn 1.443
_exptl_crystal_density_meas 1.44
_exptl_crystal_density_method floatation
_exptl_crystal_description paralellepiped
_exptl_crystal_F_000 1176
_exptl_crystal_size_max 0.30
_exptl_crystal_size_mid 0.28
_exptl_crystal_size_min 0.22
_refine_diff_density_max 0.160
_refine_diff_density_min -0.134
_refine_ls_extinction_coef 0.0073(6)
_refine_ls_extinction_expression Fc^*^=kFc[1+0.001xFc^2^\l^3^/sin(2\q)]^-1/4^
_refine_ls_extinction_method SHELXL97
_refine_ls_goodness_of_fit_ref 1.002
_refine_ls_hydrogen_treatment constr
_refine_ls_matrix_type full
_refine_ls_number_parameters 211
_refine_ls_number_reflns 2555
_refine_ls_number_restraints 0
_refine_ls_restrained_S_all 1.002
_refine_ls_R_factor_all 0.0567
_refine_ls_R_factor_gt 0.0336
_refine_ls_shift/su_max 0.001
_refine_ls_shift/su_mean 0.000
_refine_ls_structure_factor_coef Fsqd
_refine_ls_weighting_details 'calc w=1/[\s^2^(Fo^2^)+(0.0395P)^2^+0.3044P] where P=(Fo^2^+2Fc^2^)/3'
_refine_ls_weighting_scheme calc
_refine_ls_wR_factor_gt 0.0818
_refine_ls_wR_factor_ref 0.0923
_reflns_number_gt 1789
_reflns_number_total 2555
_reflns_threshold_expression I>2\s(I)
_cod_data_source_file gg3088.cif
_cod_data_source_block I
_cod_database_code 2015948
_cod_database_fobs_code 2015948

loop_
_symmetry_equiv_pos_as_xyz
'x, y, z'
'-x+1/2, -y, z+1/2'
'-x, y+1/2, -z'
'x+1/2, -y+1/2, -z+1/2'
'-x, -y, -z'
'x-1/2, y, -z-1/2'
'x, -y-1/2, z'
'-x-1/2, y-1/2, z-1/2'

loop_
_atom_site_type_symbol
_atom_site_label
_atom_site_fract_x
_atom_site_fract_y
_atom_site_fract_z
_atom_site_U_iso_or_equiv
_atom_site_adp_type
_atom_site_calc_flag
_atom_site_refinement_flags
_atom_site_occupancy
C C1 0.43052(6) 0.43747(6) -0.0560(5) 0.0530(4) Uani d . 1
C C2 0.39567(5) 0.47711(6) -0.1928(4) 0.0507(4) Uani d . 1
C C3 0.39960(7) 0.53019(6) -0.2037(5) 0.0637(5) Uani d . 1
H H3 0.4281 0.5471 -0.1221 0.076 Uiso calc R 1
C C4 0.35911(7) 0.55739(7) -0.3421(5) 0.0716(5) Uani d . 1
H H4 0.3606 0.5932 -0.3551 0.086 Uiso calc R 1
C C5 0.31700(7) 0.53216(7) -0.4599(5) 0.0709(5) Uani d . 1
H H5 0.2905 0.5514 -0.5498 0.085 Uiso calc R 1
C C6 0.31305(6) 0.47915(7) -0.4485(4) 0.0620(4) Uani d . 1
H H6 0.2845 0.4623 -0.5294 0.074 Uiso calc R 1
C C7 0.35313(5) 0.45198(6) -0.3120(4) 0.0505(4) Uani d . 1
C C8 0.36066(6) 0.39562(6) -0.2544(4) 0.0549(4) Uani d . 1
N N1 0.40708(5) 0.39059(5) -0.1050(4) 0.0576(4) Uani d . 1
H H1 0.4202 0.3614 -0.0481 0.069 Uiso calc R 1
O O1 0.47194(4) 0.44196(5) 0.0825(4) 0.0771(4) Uani d . 1
O O8 0.33250(5) 0.36014(5) -0.3216(4) 0.0754(4) Uani d . 1
N N11 0.51352(6) 0.2500 0.4111(5) 0.0480(4) Uani d S 1
C C12 0.49062(5) 0.29380(6) 0.3116(4) 0.0469(3) Uani d . 1
N N13 0.44696(4) 0.29605(4) 0.1344(3) 0.0477(3) Uani d . 1
C C14 0.42707(7) 0.2500 0.0534(5) 0.0451(5) Uani d S 1
N N15 0.51282(5) 0.33841(5) 0.3937(4) 0.0591(4) Uani d . 1
H H151 0.5408 0.3384 0.5064 0.071 Uiso calc R 1
H H152 0.4992 0.3672 0.3338 0.071 Uiso calc R 1
N N16 0.38334(6) 0.2500 -0.1209(5) 0.0545(5) Uani d S 1
H H161 0.3693 0.2788 -0.1761 0.065 Uiso d . 1
N N21 0.60560(6) 0.2500 0.7669(5) 0.0527(5) Uani d S 1
H H21 0.5762 0.2500 0.6749 0.063 Uiso calc SR 1
C C22 0.63169(6) 0.29402(6) 0.8484(4) 0.0515(4) Uani d . 1
C C23 0.68010(5) 0.27671(6) 0.9981(4) 0.0476(3) Uani d . 1
C C24 0.72093(6) 0.30425(6) 1.1162(5) 0.0596(4) Uani d . 1
H H24 0.7210 0.3402 1.1152 0.071 Uiso calc R 1
C C25 0.76186(6) 0.27663(7) 1.2364(5) 0.0637(5) Uani d . 1
H H25 0.7899 0.2943 1.3187 0.076 Uiso calc R 1
O O22 0.61646(5) 0.33767(4) 0.7962(4) 0.0736(4) Uani d . 1

loop_
_atom_site_aniso_label
_atom_site_aniso_U_11
_atom_site_aniso_U_22
_atom_site_aniso_U_33
_atom_site_aniso_U_12
_atom_site_aniso_U_13
_atom_site_aniso_U_23
C1 0.0433(8) 0.0552(9) 0.0606(9) -0.0045(7) -0.0040(7) 0.0014(8)
C2 0.0479(8) 0.0561(9) 0.0480(9) -0.0035(7) 0.0004(7) 0.0029(7)
C3 0.0661(11) 0.0570(10) 0.0681(12) -0.0078(8) 0.0038(9) 0.0030(8)
C4 0.0862(14) 0.0553(9) 0.0734(12) 0.0089(9) 0.0081(11) 0.0128(9)
C5 0.0741(12) 0.0772(12) 0.0613(11) 0.0201(10) 0.0000(10) 0.0139(9)
C6 0.0528(9) 0.0822(12) 0.0510(9) 0.0053(9) -0.0036(8) 0.0050(9)
C7 0.0462(8) 0.0607(9) 0.0445(8) -0.0031(7) 0.0009(7) 0.0037(7)
C8 0.0520(9) 0.0602(9) 0.0525(9) -0.0109(7) -0.0036(8) 0.0008(8)
N1 0.0533(8) 0.0493(7) 0.0701(9) -0.0042(6) -0.0122(7) 0.0052(7)
O1 0.0565(7) 0.0729(8) 0.1020(10) -0.0042(6) -0.0204(7) 0.0006(7)
O8 0.0715(8) 0.0689(7) 0.0857(9) -0.0244(6) -0.0169(7) 0.0016(7)
N11 0.0431(9) 0.0493(9) 0.0515(10) 0.000 -0.0024(8) 0.000
C12 0.0432(8) 0.0527(8) 0.0449(8) -0.0026(7) 0.0029(6) 0.0024(7)
N13 0.0422(6) 0.0500(7) 0.0510(7) -0.0014(5) 0.0001(6) 0.0034(6)
C14 0.0395(11) 0.0521(11) 0.0437(11) 0.000 0.0060(9) 0.000
N15 0.0529(8) 0.0502(7) 0.0742(10) -0.0065(6) -0.0124(7) 0.0054(7)
N16 0.0432(9) 0.0548(10) 0.0656(12) 0.000 -0.0060(9) 0.000
N21 0.0434(9) 0.0554(10) 0.0593(11) 0.000 -0.0062(9) 0.000
C22 0.0520(8) 0.0516(8) 0.0510(9) -0.0009(7) -0.0005(7) 0.0027(7)
C23 0.0454(8) 0.0556(8) 0.0418(8) -0.0010(7) 0.0024(6) 0.0017(6)
C24 0.0547(9) 0.0607(9) 0.0634(10) -0.0089(8) -0.0048(8) 0.0011(8)
C25 0.0465(8) 0.0884(11) 0.0562(10) -0.0086(8) -0.0045(8) 0.0003(9)
O22 0.0714(8) 0.0531(6) 0.0964(10) 0.0033(6) -0.0185(7) 0.0087(7)

loop_
_atom_type_symbol
_atom_type_description
_atom_type_scat_dispersion_real
_atom_type_scat_dispersion_imag
_atom_type_scat_source
C C 0.0033 0.0016 'International Tables Vol C Tables 4.2.6.8 and 6.1.1.4'
H H 0.0000 0.0000 'International Tables Vol C Tables 4.2.6.8 and 6.1.1.4'
N N 0.0061 0.0033 'International Tables Vol C Tables 4.2.6.8 and 6.1.1.4'
O O 0.0106 0.0060 'International Tables Vol C Tables 4.2.6.8 and 6.1.1.4'

loop_
_geom_angle_atom_site_label_1
_geom_angle_atom_site_label_2
_geom_angle_atom_site_label_3
_geom_angle_site_symmetry_1
_geom_angle_site_symmetry_3
_geom_angle
_geom_angle_publ_flag
O1 C1 N1 . . 123.32(14) ?
O1 C1 C2 . . 130.53(15) ?
N1 C1 C2 . . 106.14(13) ?
C3 C2 C7 . . 121.40(15) ?
C3 C2 C1 . . 130.84(15) ?
C7 C2 C1 . . 107.73(14) ?
C2 C3 C4 . . 117.12(17) ?
C2 C3 H3 . . 121.4 ?
C4 C3 H3 . . 121.4 ?
C5 C4 C3 . . 121.13(17) ?
C5 C4 H4 . . 119.4 ?
C3 C4 H4 . . 119.4 ?
C4 C5 C6 . . 121.74(17) ?
C4 C5 H5 . . 119.1 ?
C6 C5 H5 . . 119.1 ?
C7 C6 C5 . . 117.38(17) ?
C7 C6 H6 . . 121.3 ?
C5 C6 H6 . . 121.3 ?
C6 C7 C2 . . 121.23(16) ?
C6 C7 C8 . . 131.18(15) ?
C2 C7 C8 . . 107.57(13) ?
O8 C8 N1 . . 125.15(16) ?
O8 C8 C7 . . 128.84(15) ?
N1 C8 C7 . . 106.01(13) ?
C8 N1 C1 . . 112.54(13) no
C8 N1 H1 . . 123.7 ?
C1 N1 H1 . . 123.7 ?
C12 N11 C12 7_565 . 115.32(18) no
N15 C12 N11 . . 117.61(13) ?
N15 C12 N13 . . 117.58(13) ?
N11 C12 N13 . . 124.80(14) no
C14 N13 C12 . . 114.74(13) no
N13 C14 N13 . 7_565 125.55(19) no
N13 C14 N16 . . 117.22(9) ?
N13 C14 N16 7_565 . 117.22(9) ?
C12 N15 H151 . . 120.0 ?
C12 N15 H152 . . 120.0 ?
H151 N15 H152 . . 120.0 ?
C14 N16 H161 . . 120.0 ?
C22 N21 C22 . 7_565 112.47(18) no
C22 N21 H21 . . 123.8 ?
C22 N21 H21 7_565 . 123.8 ?
O22 C22 N21 . . 124.44(15) ?
O22 C22 C23 . . 129.39(14) ?
N21 C22 C23 . . 106.16(13) ?
C24 C23 C23 . 7_565 121.17(9) ?
C24 C23 C22 . . 131.20(14) ?
C23 C23 C22 7_565 . 107.61(8) ?
C23 C24 C25 . . 117.70(16) ?
C23 C24 H24 . . 121.2 ?
C25 C24 H24 . . 121.2 ?
C25 C25 C24 7_565 . 121.13(10) ?
C25 C25 H25 7_565 . 119.4 ?
C24 C25 H25 . . 119.4 ?

loop_
_geom_bond_atom_site_label_1
_geom_bond_atom_site_label_2
_geom_bond_site_symmetry_2
_geom_bond_distance
_geom_bond_publ_flag
C1 O1 . 1.229(2) no
C1 N1 . 1.378(2) no
C1 C2 . 1.479(2) no
C2 C3 . 1.379(2) ?
C2 C7 . 1.385(2) ?
C3 C4 . 1.393(2) ?
C3 H3 . 0.9300 ?
C4 C5 . 1.375(3) ?
C4 H4 . 0.9300 ?
C5 C6 . 1.377(3) ?
C5 H5 . 0.9300 ?
C6 C7 . 1.381(2) ?
C6 H6 . 0.9300 ?
C7 C8 . 1.489(2) no
C8 O8 . 1.214(2) no
C8 N1 . 1.369(2) no
N1 H1 . 0.8600 ?
N11 C12 7_565 1.342(2) ?
N11 C12 . 1.342(2) ?
C12 N15 . 1.334(2) ?
C12 N13 . 1.346(2) ?
N13 C14 . 1.341(2) ?
C14 N13 7_565 1.341(2) ?
C14 N16 . 1.341(3) ?
N15 H151 . 0.8600 ?
N15 H152 . 0.8600 ?
N16 H161 . 0.8600 ?
N21 C22 . 1.371(2) no
N21 C22 7_565 1.371(2) ?
N21 H21 . 0.8600 ?
C22 O22 . 1.217(2) no
C22 C23 . 1.481(2) no
C23 C24 . 1.377(2) ?
C23 C23 7_565 1.383(3) ?
C24 C25 . 1.383(2) ?
C24 H24 . 0.9300 ?
C25 C25 7_565 1.379(3) ?
C25 H25 . 0.9300 ?

loop_
_geom_hbond_atom_site_label_D
_geom_hbond_atom_site_label_H
_geom_hbond_atom_site_label_A
_geom_hbond_site_symmetry_A
_geom_hbond_distance_DH
_geom_hbond_distance_HA
_geom_hbond_distance_DA
_geom_hbond_angle_DHA
N1 H1 N13 . 0.86 1.96 2.818(2) 174
N15 H151 O22 . 0.86 2.30 3.159(2) 179
N15 H152 O1 . 0.86 2.27 3.124(2) 169
N16 H161 O8 . 0.86 2.39 3.248(2) 178
N21 H21 N11 . 0.86 1.95 2.803(2) 173
C4 H4 O22 5_665 0.93 2.51 3.278(2) 139
